data_2227567
loop_
_publ_author_name
'da Silva Lima, Camilo H.'
'de Souza, Marcus V. N.'
'Wardell, Solange M. S. V.'
'Wardell, James L.'
'Tiekink, Edward R. T.'

_publ_section_title
;
 <i>N</i>-(2-Chloroethyl)pyrazine-2-carboxamide
;
_journal_issue 11
_journal_name_full 'Acta Crystallographica Section E'
_journal_page_first o2886
_journal_page_last o2887
_journal_paper_doi 10.1107/S1600536810041656
_journal_volume 66
_journal_year 2010
_chemical_formula_iupac 'C7 H8 Cl N3 O'
_chemical_formula_moiety 'C7 H8 Cl N3 O'
_chemical_formula_sum 'C7 H8 Cl N3 O'
_chemical_formula_weight 185.61
_chemical_name_systematic
;
<i>N</i>-(2-Chloroethyl)pyrazine-2-carboxamide
;
_space_group_IT_number 14
_symmetry_cell_setting monoclinic
_symmetry_space_group_name_Hall '-P 2ybc'
_symmetry_space_group_name_H-M 'P 1 21/c 1'
_atom_sites_solution_hydrogens geom
_atom_sites_solution_primary direct
_atom_sites_solution_secondary difmap
_audit_creation_method SHELXL-97
_cell_angle_alpha 90.00
_cell_angle_beta 93.028(3)
_cell_angle_gamma 90.00
_cell_formula_units_Z 4
_cell_length_a 4.4639(2)
_cell_length_b 10.6865(6)
_cell_length_c 17.3583(9)
_cell_measurement_reflns_used 25954
_cell_measurement_temperature 120(2)
_cell_measurement_theta_max 27.5
_cell_measurement_theta_min 2.9
_cell_volume 826.90(7)
_computing_cell_refinement 'DENZO (Otwinowski & Minor, 1997) and COLLECT (Hooft, 1998)'
_computing_data_collection 'COLLECT (Hooft, 1998)'
_computing_data_reduction 'DENZO (Otwinowski & Minor, 1997) and COLLECT (Hooft, 1998)'
_computing_molecular_graphics 'ORTEP-3 (Farrugia, 1997) and DIAMOND (Brandenburg, 2006)'
_computing_publication_material 'publCIF (Westrip, 2010)'
_computing_structure_refinement 'SHELXL97 (Sheldrick, 2008)'
_computing_structure_solution 'SHELXS97 (Sheldrick, 2008)'
_diffrn_ambient_temperature 120(2)
_diffrn_detector_area_resol_mean 9.091
_diffrn_measured_fraction_theta_full 0.993
_diffrn_measured_fraction_theta_max 0.993
_diffrn_measurement_device_type 'Nonius KappaCCD'
_diffrn_measurement_method '\f and \w scans'
_diffrn_radiation_monochromator '10 cm confocal mirrors'
_diffrn_radiation_source 'Enraf Nonius FR591 rotating anode'
_diffrn_radiation_type MoK\a
_diffrn_radiation_wavelength 0.71073
_diffrn_reflns_av_R_equivalents 0.044
_diffrn_reflns_av_sigmaI/netI 0.024
_diffrn_reflns_limit_h_max 5
_diffrn_reflns_limit_h_min -5
_diffrn_reflns_limit_k_max 13
_diffrn_reflns_limit_k_min -13
_diffrn_reflns_limit_l_max 22
_diffrn_reflns_limit_l_min -22
_diffrn_reflns_number 16245
_diffrn_reflns_theta_full 27.5
_diffrn_reflns_theta_max 27.46
_diffrn_reflns_theta_min 3.03
_diffrn_standards_decay_% 0
_diffrn_standards_number 0
_exptl_absorpt_coefficient_mu 0.413
_exptl_absorpt_correction_T_max 0.746
_exptl_absorpt_correction_T_min 0.631
_exptl_absorpt_correction_type multi-scan
_exptl_absorpt_process_details '(SADABS; Sheldrick, 2007)'
_exptl_crystal_colour colourless
_exptl_crystal_density_diffrn 1.491
_exptl_crystal_density_method 'not measured'
_exptl_crystal_description prism
_exptl_crystal_F_000 384
_exptl_crystal_size_max 0.28
_exptl_crystal_size_mid 0.18
_exptl_crystal_size_min 0.03
_refine_diff_density_max 0.23
_refine_diff_density_min -0.37
_refine_ls_extinction_method none
_refine_ls_goodness_of_fit_ref 1.15
_refine_ls_hydrogen_treatment mixed
_refine_ls_matrix_type full
_refine_ls_number_parameters 112
_refine_ls_number_reflns 1867
_refine_ls_number_restraints 1
_refine_ls_restrained_S_all 1.15
_refine_ls_R_factor_all 0.046
_refine_ls_R_factor_gt 0.036
_refine_ls_shift/su_max_lt 0.001
_refine_ls_shift/su_mean 0.000
_refine_ls_structure_factor_coef Fsqd
_refine_ls_weighting_details 'calc w=1/[\s^2^(Fo^2^)+(0.0577P)^2^+0.3276P] where P=(Fo^2^+2Fc^2^)/3'
_refine_ls_weighting_scheme calc
_refine_ls_wR_factor_gt 0.092
_refine_ls_wR_factor_ref 0.110
_reflns_number_gt 1628
_reflns_number_total 1867
_reflns_threshold_expression I>2\s(I)
_cod_data_source_file hb5682.cif
_cod_data_source_block I
_cod_original_cell_volume 826.89(7)
_cod_original_sg_symbol_H-M 'P 21/c'
_cod_database_code 2227567
_cod_database_fobs_code 2227567

loop_
_symmetry_equiv_pos_as_xyz
'x, y, z'
'-x, y+1/2, -z+1/2'
'-x, -y, -z'
'x, -y-1/2, z-1/2'

loop_
_atom_site_type_symbol
_atom_site_label
_atom_site_fract_x
_atom_site_fract_y
_atom_site_fract_z
_atom_site_U_iso_or_equiv
_atom_site_adp_type
_atom_site_calc_flag
_atom_site_refinement_flags
_atom_site_occupancy
_atom_site_disorder_assembly
_atom_site_disorder_group
Cl Cl1 0.65306(10) 0.64380(4) 0.49830(2) 0.02780(17) Uani d . 1 . .
O O1 0.7056(3) 1.04630(12) 0.60138(7) 0.0247(3) Uani d . 1 . .
N N1 0.8112(3) 0.84349(13) 0.63161(8) 0.0195(3) Uani d D 1 . .
H H1n 0.785(5) 0.7824(15) 0.6637(10) 0.028 Uiso d D 1 . .
N N2 0.4415(3) 0.85341(14) 0.75082(8) 0.0222(3) Uani d . 1 . .
N N3 0.1647(4) 1.07915(15) 0.78848(9) 0.0275(4) Uani d . 1 . .
C C1 0.6754(4) 0.95343(16) 0.64249(9) 0.0182(3) Uani d . 1 . .
C C2 0.4763(4) 0.95775(15) 0.70976(9) 0.0180(3) Uani d . 1 . .
C C3 0.2635(4) 0.86226(18) 0.80989(10) 0.0249(4) Uani d . 1 . .
H H3 0.2273 0.7897 0.8396 0.030 Uiso calc R 1 . .
C C4 0.1292(4) 0.97467(19) 0.82923(10) 0.0264(4) Uani d . 1 . .
H H4 0.0087 0.9772 0.8727 0.032 Uiso calc R 1 . .
C C5 0.3352(4) 1.06922(17) 0.72769(10) 0.0229(4) Uani d . 1 . .
H H5 0.3607 1.1403 0.6959 0.028 Uiso calc R 1 . .
C C6 1.0072(4) 0.82477(17) 0.56832(9) 0.0212(4) Uani d . 1 . .
H H6A 1.1499 0.7565 0.5821 0.025 Uiso calc R 1 . .
H H6B 1.1252 0.9020 0.5613 0.025 Uiso calc R 1 . .
C C7 0.8395(4) 0.79260(17) 0.49280(10) 0.0232(4) Uani d . 1 . .
H H7A 0.9823 0.7900 0.4511 0.028 Uiso calc R 1 . .
H H7B 0.6894 0.8586 0.4799 0.028 Uiso calc R 1 . .

loop_
_atom_site_aniso_label
_atom_site_aniso_U_11
_atom_site_aniso_U_22
_atom_site_aniso_U_33
_atom_site_aniso_U_12
_atom_site_aniso_U_13
_atom_site_aniso_U_23
Cl1 0.0327(3) 0.0252(3) 0.0255(3) -0.00579(17) 0.00184(18) -0.00416(17)
O1 0.0294(7) 0.0222(7) 0.0229(6) -0.0018(5) 0.0045(5) 0.0058(5)
N1 0.0221(7) 0.0200(8) 0.0164(7) -0.0010(6) 0.0025(5) 0.0017(5)
N2 0.0248(8) 0.0230(8) 0.0190(7) -0.0010(6) 0.0023(6) 0.0019(6)
N3 0.0312(8) 0.0271(9) 0.0245(8) -0.0003(6) 0.0048(6) -0.0055(6)
C1 0.0173(7) 0.0210(8) 0.0163(7) -0.0040(6) -0.0011(6) -0.0017(6)
C2 0.0190(8) 0.0194(8) 0.0152(7) -0.0036(6) -0.0014(6) -0.0013(6)
C3 0.0293(9) 0.0279(10) 0.0179(8) -0.0026(7) 0.0042(7) 0.0026(7)
C4 0.0282(9) 0.0333(10) 0.0181(8) -0.0029(8) 0.0047(7) -0.0031(7)
C5 0.0272(9) 0.0211(9) 0.0206(8) -0.0024(7) 0.0028(7) -0.0015(7)
C6 0.0189(8) 0.0253(9) 0.0199(8) -0.0018(7) 0.0046(6) -0.0006(7)
C7 0.0273(9) 0.0237(9) 0.0190(8) -0.0025(7) 0.0044(7) 0.0011(7)

loop_
_atom_type_symbol
_atom_type_description
_atom_type_scat_dispersion_real
_atom_type_scat_dispersion_imag
_atom_type_scat_source
C C 0.0033 0.0016 'International Tables Vol C Tables 4.2.6.8 and 6.1.1.4'
H H 0.0000 0.0000 'International Tables Vol C Tables 4.2.6.8 and 6.1.1.4'
N N 0.0061 0.0033 'International Tables Vol C Tables 4.2.6.8 and 6.1.1.4'
O O 0.0106 0.0060 'International Tables Vol C Tables 4.2.6.8 and 6.1.1.4'
Cl Cl 0.1484 0.1585 'International Tables Vol C Tables 4.2.6.8 and 6.1.1.4'

loop_
_geom_angle_atom_site_label_1
_geom_angle_atom_site_label_2
_geom_angle_atom_site_label_3
_geom_angle_site_symmetry_1
_geom_angle_site_symmetry_3
_geom_angle
_geom_angle_publ_flag
C1 N1 C6 . . 121.46(14) ?
C1 N1 H1N . . 119.4(14) ?
C6 N1 H1N . . 119.1(14) ?
C3 N2 C2 . . 116.20(15) ?
C4 N3 C5 . . 116.09(16) ?
O1 C1 N1 . . 124.03(15) ?
O1 C1 C2 . . 120.73(15) ?
N1 C1 C2 . . 115.24(14) ?
N2 C2 C5 . . 121.91(15) ?
N2 C2 C1 . . 118.55(15) ?
C5 C2 C1 . . 119.53(15) ?
N2 C3 C4 . . 121.91(17) ?
N2 C3 H3 . . 119.0 ?
C4 C3 H3 . . 119.0 ?
N3 C4 C3 . . 121.95(16) ?
N3 C4 H4 . . 119.0 ?
C3 C4 H4 . . 119.0 ?
N3 C5 C2 . . 121.86(17) ?
N3 C5 H5 . . 119.1 ?
C2 C5 H5 . . 119.1 ?
N1 C6 C7 . . 113.30(14) ?
N1 C6 H6A . . 108.9 ?
C7 C6 H6A . . 108.9 ?
N1 C6 H6B . . 108.9 ?
C7 C6 H6B . . 108.9 ?
H6A C6 H6B . . 107.7 ?
C6 C7 Cl1 . . 111.32(12) ?
C6 C7 H7A . . 109.4 ?
Cl1 C7 H7A . . 109.4 ?
C6 C7 H7B . . 109.4 ?
Cl1 C7 H7B . . 109.4 ?
H7A C7 H7B . . 108.0 ?

loop_
_geom_bond_atom_site_label_1
_geom_bond_atom_site_label_2
_geom_bond_site_symmetry_2
_geom_bond_distance
_geom_bond_publ_flag
Cl1 C7 . 1.7997(19) ?
O1 C1 . 1.234(2) ?
N1 C1 . 1.340(2) ?
N1 C6 . 1.454(2) ?
N1 H1n . 0.870(10) ?
N2 C3 . 1.334(2) ?
N2 C2 . 1.337(2) ?
N3 C4 . 1.336(3) ?
N3 C5 . 1.338(2) ?
C1 C2 . 1.505(2) ?
C2 C5 . 1.390(2) ?
C3 C4 . 1.391(3) ?
C3 H3 . 0.9500 ?
C4 H4 . 0.9500 ?
C5 H5 . 0.9500 ?
C6 C7 . 1.514(2) ?
C6 H6A . 0.9900 ?
C6 H6B . 0.9900 ?
C7 H7A . 0.9900 ?
C7 H7B . 0.9900 ?

loop_
_geom_hbond_atom_site_label_D
_geom_hbond_atom_site_label_H
_geom_hbond_atom_site_label_A
_geom_hbond_site_symmetry_A
_geom_hbond_distance_DH
_geom_hbond_distance_HA
_geom_hbond_distance_DA
_geom_hbond_angle_DHA
N1 H1n N2 . 0.870(17) 2.34(2) 2.7162(19) 106.6(14)
N1 H1n N3 2_646 0.870(17) 2.332(16) 3.146(2) 155.9(17)
C5 H5 N2 2_656 0.95 2.60 3.212(2) 123
C7 H7A O1 3_776 0.99 2.44 3.180(2) 131
C7 H7B O1 3_676 0.99 2.42 3.337(2) 153

loop_
_geom_torsion_atom_site_label_1
_geom_torsion_atom_site_label_2
_geom_torsion_atom_site_label_3
_geom_torsion_atom_site_label_4
_geom_torsion_site_symmetry_1
_geom_torsion_site_symmetry_2
_geom_torsion_site_symmetry_3
_geom_torsion_site_symmetry_4
_geom_torsion
_geom_torsion_publ_flag
C6 N1 C1 O1 . . . . -0.6(2) ?
C6 N1 C1 C2 . . . . 179.20(13) ?
C3 N2 C2 C5 . . . . 0.1(2) ?
C3 N2 C2 C1 . . . . 179.85(15) ?
O1 C1 C2 N2 . . . . 177.44(15) ?
N1 C1 C2 N2 . . . . -2.4(2) ?
O1 C1 C2 C5 . . . . -2.8(2) ?
N1 C1 C2 C5 . . . . 177.37(15) ?
C2 N2 C3 C4 . . . . -2.0(3) ?
C5 N3 C4 C3 . . . . 0.4(3) ?
N2 C3 C4 N3 . . . . 1.8(3) ?
C4 N3 C5 C2 . . . . -2.3(3) ?
N2 C2 C5 N3 . . . . 2.2(3) ?
C1 C2 C5 N3 . . . . -177.58(15) ?
C1 N1 C6 C7 . . . . -83.3(2) ?
N1 C6 C7 Cl1 . . . . -65.06(17) ?

loop_
_cod_related_entry_id
_cod_related_entry_database
_cod_related_entry_code
1 ChemSpider 30656244
